data_2228391
loop_
_publ_author_name
'Li, He-Ping'
'Ng, Seik Weng'

_publ_section_title
;
 Ammonium 4-(4-carboxyphenoxy)benzoate
;
_journal_coeditor_code HG2754
_journal_issue 12
_journal_name_full 'Acta Crystallographica Section E'
_journal_page_first o3345
_journal_paper_doi 10.1107/S1600536810048841
_journal_volume 66
_journal_year 2010
_chemical_formula_iupac 'N H4 +, C14 H9 O5 -'
_chemical_formula_moiety 'H4 N +, C14 H9 O5 -'
_chemical_formula_sum 'C14 H13 N O5'
_chemical_formula_weight 275.25
_chemical_name_systematic
;
Ammonium 4-(4-carboxyphenoxy)benzoate
;
_space_group_IT_number 52
_symmetry_cell_setting orthorhombic
_symmetry_space_group_name_Hall '-P 2a 2bc'
_symmetry_space_group_name_H-M 'P n n a'
_atom_sites_solution_hydrogens geom
_atom_sites_solution_primary direct
_atom_sites_solution_secondary difmap
_audit_creation_method SHELXL-97
_cell_angle_alpha 90.00
_cell_angle_beta 90.00
_cell_angle_gamma 90.00
_cell_formula_units_Z 4
_cell_length_a 6.19160(10)
_cell_length_b 28.5483(6)
_cell_length_c 7.11230(10)
_cell_measurement_reflns_used 2311
_cell_measurement_temperature 293(2)
_cell_measurement_theta_max 27.6
_cell_measurement_theta_min 2.9
_cell_volume 1257.17(4)
_computing_cell_refinement 'SAINT (Bruker, 2007)'
_computing_data_collection 'APEX2 (Bruker, 2007)'
_computing_data_reduction 'SAINT (Bruker, 2007)'
_computing_molecular_graphics 'X-SEED (Barbour, 2001)'
_computing_publication_material 'publCIF (Westrip, 2010)'
_computing_structure_refinement 'SHELXL97 (Sheldrick, 2008)'
_computing_structure_solution 'SHELXS97 (Sheldrick, 2008)'
_diffrn_ambient_temperature 293(2)
_diffrn_measured_fraction_theta_full 0.995
_diffrn_measured_fraction_theta_max 0.995
_diffrn_measurement_device_type 'Bruker SMART APEX'
_diffrn_measurement_method \w
_diffrn_radiation_monochromator graphite
_diffrn_radiation_source 'fine-focus sealed tube'
_diffrn_radiation_type MoK\a
_diffrn_radiation_wavelength 0.71073
_diffrn_reflns_av_R_equivalents 0.0140
_diffrn_reflns_av_sigmaI/netI 0.0146
_diffrn_reflns_limit_h_max 8
_diffrn_reflns_limit_h_min -6
_diffrn_reflns_limit_k_max 29
_diffrn_reflns_limit_k_min -36
_diffrn_reflns_limit_l_max 5
_diffrn_reflns_limit_l_min -9
_diffrn_reflns_number 3444
_diffrn_reflns_theta_full 27.49
_diffrn_reflns_theta_max 27.49
_diffrn_reflns_theta_min 2.85
_diffrn_standards_decay_% 0
_diffrn_standards_interval_count 0
_diffrn_standards_interval_time 0
_diffrn_standards_number 0
_exptl_absorpt_coefficient_mu 0.112
_exptl_absorpt_correction_type none
_exptl_crystal_colour Colorless
_exptl_crystal_density_diffrn 1.454
_exptl_crystal_density_method 'not measured'
_exptl_crystal_description Block
_exptl_crystal_F_000 576
_exptl_crystal_size_max 0.50
_exptl_crystal_size_mid 0.40
_exptl_crystal_size_min 0.30
_refine_diff_density_max 0.304
_refine_diff_density_min -0.418
_refine_ls_extinction_method none
_refine_ls_goodness_of_fit_ref 1.038
_refine_ls_hydrogen_treatment mixed
_refine_ls_matrix_type full
_refine_ls_number_parameters 102
_refine_ls_number_reflns 1434
_refine_ls_number_restraints 6
_refine_ls_restrained_S_all 1.036
_refine_ls_R_factor_all 0.0529
_refine_ls_R_factor_gt 0.0493
_refine_ls_shift/su_max 0.001
_refine_ls_shift/su_mean 0.001
_refine_ls_structure_factor_coef Fsqd
_refine_ls_weighting_details 'calc w=1/[\s^2^(Fo^2^)+(0.0922P)^2^+0.4317P] where P=(Fo^2^+2Fc^2^)/3'
_refine_ls_weighting_scheme calc
_refine_ls_wR_factor_gt 0.1397
_refine_ls_wR_factor_ref 0.1455
_reflns_number_gt 1279
_reflns_number_total 1434
_reflns_threshold_expression I>2\s(I)
_cod_data_source_file hg2754.cif
_cod_data_source_block I
_cod_database_code 2228391
_cod_database_fobs_code 2228391

loop_
_symmetry_equiv_pos_as_xyz
'x, y, z'
'-x+1/2, -y, z'
'-x+1/2, y+1/2, -z+1/2'
'x, -y+1/2, -z+1/2'
'-x, -y, -z'
'x-1/2, y, -z'
'x-1/2, -y-1/2, z-1/2'
'-x, y-1/2, z-1/2'

loop_
_atom_site_type_symbol
_atom_site_label
_atom_site_fract_x
_atom_site_fract_y
_atom_site_fract_z
_atom_site_U_iso_or_equiv
_atom_site_adp_type
_atom_site_calc_flag
_atom_site_refinement_flags
_atom_site_occupancy
_atom_site_disorder_assembly
_atom_site_disorder_group
O O1 0.83559(19) 0.46053(3) 0.15346(17) 0.0429(4) Uani d D 1 . .
H H1 0.748(8) 0.4828(15) 0.140(6) 0.10(2) Uiso d PD 0.50 A -1
O O2 0.5981(2) 0.43933(4) 0.37136(18) 0.0536(4) Uani d . 1 . .
O O3 1.1215(2) 0.2500 0.2500 0.0325(4) Uani d S 1 . .
C C1 0.7477(2) 0.43024(5) 0.26451(19) 0.0320(3) Uani d . 1 . .
C C2 0.8424(2) 0.38203(4) 0.25651(17) 0.0266(3) Uani d . 1 . .
C C3 0.7341(2) 0.34508(5) 0.34202(18) 0.0302(3) Uani d . 1 . .
H H3 0.6034 0.3506 0.4026 0.036 Uiso calc R 1 . .
C C4 0.8184(2) 0.30004(5) 0.33813(18) 0.0304(3) Uani d . 1 . .
H H4 0.7450 0.2754 0.3950 0.036 Uiso calc R 1 . .
C C5 1.0136(2) 0.29244(4) 0.24811(16) 0.0254(3) Uani d . 1 . .
C C6 1.1244(2) 0.32879(5) 0.16242(18) 0.0292(3) Uani d . 1 . .
H H6 1.2555 0.3232 0.1027 0.035 Uiso calc R 1 . .
C C7 1.0374(2) 0.37357(4) 0.16673(18) 0.0298(3) Uani d . 1 . .
H H7 1.1105 0.3981 0.1089 0.036 Uiso calc R 1 . .
N N1 0.2500 0.5000 0.2884(4) 0.0503(5) Uani d SD 1 . .
H H11 0.3506(16) 0.5123(6) 0.2161(16) 0.060 Uiso d D 1 . .
H H12 0.308(3) 0.4771(5) 0.355(2) 0.060 Uiso d D 1 . .

loop_
_atom_site_aniso_label
_atom_site_aniso_U_11
_atom_site_aniso_U_22
_atom_site_aniso_U_33
_atom_site_aniso_U_12
_atom_site_aniso_U_13
_atom_site_aniso_U_23
O1 0.0450(7) 0.0203(5) 0.0633(8) 0.0051(4) 0.0098(5) 0.0037(4)
O2 0.0553(8) 0.0374(6) 0.0681(8) 0.0191(5) 0.0230(6) 0.0050(5)
O3 0.0327(7) 0.0164(6) 0.0485(8) 0.000 0.000 -0.0001(5)
C1 0.0339(7) 0.0233(6) 0.0387(7) 0.0044(5) -0.0013(5) -0.0041(5)
C2 0.0321(7) 0.0194(6) 0.0284(6) 0.0019(5) -0.0005(5) -0.0016(4)
C3 0.0309(7) 0.0269(7) 0.0329(7) 0.0015(5) 0.0058(5) -0.0014(5)
C4 0.0366(7) 0.0223(6) 0.0323(7) -0.0030(5) 0.0062(5) 0.0024(5)
C5 0.0328(7) 0.0167(6) 0.0266(6) 0.0011(4) -0.0016(5) -0.0020(4)
C6 0.0308(7) 0.0219(6) 0.0350(7) 0.0006(5) 0.0070(5) -0.0013(5)
C7 0.0360(8) 0.0183(6) 0.0352(7) -0.0012(5) 0.0062(5) 0.0019(4)
N1 0.0342(10) 0.0516(12) 0.0651(13) 0.0082(9) 0.000 0.000

loop_
_atom_type_symbol
_atom_type_description
_atom_type_scat_dispersion_real
_atom_type_scat_dispersion_imag
_atom_type_scat_source
C C 0.0033 0.0016 'International Tables Vol C Tables 4.2.6.8 and 6.1.1.4'
H H 0.0000 0.0000 'International Tables Vol C Tables 4.2.6.8 and 6.1.1.4'
N N 0.0061 0.0033 'International Tables Vol C Tables 4.2.6.8 and 6.1.1.4'
O O 0.0106 0.0060 'International Tables Vol C Tables 4.2.6.8 and 6.1.1.4'

loop_
_geom_angle_atom_site_label_1
_geom_angle_atom_site_label_2
_geom_angle_atom_site_label_3
_geom_angle_site_symmetry_1
_geom_angle_site_symmetry_3
_geom_angle
_geom_angle_publ_flag
C1 O1 H1 . . 108(4) ?
C5 O3 C5 4 . 122.29(15) ?
O2 C1 O1 . . 123.76(13) ?
O2 C1 C2 . . 120.94(13) ?
O1 C1 C2 . . 115.30(12) ?
C7 C2 C3 . . 119.32(11) ?
C7 C2 C1 . . 121.23(12) ?
C3 C2 C1 . . 119.45(12) ?
C4 C3 C2 . . 120.83(12) ?
C4 C3 H3 . . 119.6 ?
C2 C3 H3 . . 119.6 ?
C5 C4 C3 . . 118.86(12) ?
C5 C4 H4 . . 120.6 ?
C3 C4 H4 . . 120.6 ?
O3 C5 C4 . . 123.65(11) ?
O3 C5 C6 . . 114.94(12) ?
C4 C5 C6 . . 121.19(11) ?
C5 C6 C7 . . 119.25(12) ?
C5 C6 H6 . . 120.4 ?
C7 C6 H6 . . 120.4 ?
C2 C7 C6 . . 120.55(12) ?
C2 C7 H7 . . 119.7 ?
C6 C7 H7 . . 119.7 ?
H11 N1 H12 . . 108.6(10) ?

loop_
_geom_bond_atom_site_label_1
_geom_bond_atom_site_label_2
_geom_bond_site_symmetry_2
_geom_bond_distance
_geom_bond_publ_flag
O1 C1 . 1.2914(18) ?
O1 H1 . 0.841(10) ?
O2 C1 . 1.2260(18) ?
O3 C5 4 1.3833(13) ?
O3 C5 . 1.3833(13) ?
C1 C2 . 1.4973(17) ?
C2 C7 . 1.3867(19) ?
C2 C3 . 1.3902(18) ?
C3 C4 . 1.3880(18) ?
C3 H3 . 0.9300 ?
C4 C5 . 1.385(2) ?
C4 H4 . 0.9300 ?
C5 C6 . 1.3852(18) ?
C6 C7 . 1.3876(17) ?
C6 H6 . 0.9300 ?
C7 H7 . 0.9300 ?
N1 H11 . 0.881(7) ?
N1 H12 . 0.882(8) ?

loop_
_geom_hbond_atom_site_label_D
_geom_hbond_atom_site_label_H
_geom_hbond_atom_site_label_A
_geom_hbond_site_symmetry_A
_geom_hbond_distance_DH
_geom_hbond_distance_HA
_geom_hbond_distance_DA
_geom_hbond_angle_DHA
_geom_hbond_publ_flag
O1 H1 O1 2_665 0.840(10) 1.70(3) 2.490(2) 156(6) yes
N1 H11 O1 2_665 0.880(10) 2.140(10) 2.962(2) 155.0(10) yes
N1 H12 O2 . 0.880(10) 2.10(2) 2.8270(10) 139(2) yes

loop_
_geom_torsion_atom_site_label_1
_geom_torsion_atom_site_label_2
_geom_torsion_atom_site_label_3
_geom_torsion_atom_site_label_4
_geom_torsion_site_symmetry_1
_geom_torsion_site_symmetry_2
_geom_torsion_site_symmetry_3
_geom_torsion_site_symmetry_4
_geom_torsion
_geom_torsion_publ_flag
O2 C1 C2 C7 . . . . -166.60(14) ?
O1 C1 C2 C7 . . . . 12.97(19) ?
O2 C1 C2 C3 . . . . 12.8(2) ?
O1 C1 C2 C3 . . . . -167.60(13) ?
C7 C2 C3 C4 . . . . -0.1(2) ?
C1 C2 C3 C4 . . . . -179.57(12) ?
C2 C3 C4 C5 . . . . 0.3(2) ?
C5 O3 C5 C4 4 . . . 33.86(10) ?
C5 O3 C5 C6 4 . . . -151.57(12) ?
C3 C4 C5 O3 . . . . 174.06(11) ?
C3 C4 C5 C6 . . . . -0.17(19) ?
O3 C5 C6 C7 . . . . -174.86(10) ?
C4 C5 C6 C7 . . . . -0.15(19) ?
C3 C2 C7 C6 . . . . -0.20(19) ?
C1 C2 C7 C6 . . . . 179.23(12) ?
C5 C6 C7 C2 . . . . 0.3(2) ?
